data_2201265
loop_
_publ_author_name
'Clegg, William'
'Elsegood, Mark R. J.'

_publ_section_title
;
 (4<i>RS</i>,5<i>RS</i>)-4-Benzyl-5-(4-tolylthiocarbonyl)oxazolidin-2-one
;
_journal_issue 7
_journal_name_full 'Acta Crystallographica Section E'
_journal_page_first o763
_journal_page_last o764
_journal_paper_doi 10.1107/S1600536802010735
_journal_volume 58
_journal_year 2002
_chemical_formula_iupac 'C18 H17 N O3 S'
_chemical_formula_moiety 'C18 H17 N O3 S'
_chemical_formula_sum 'C18 H17 N O3 S'
_chemical_formula_weight 327.39
_chemical_name_systematic
;
(4RS,5RS)-4-Benzyl-5-(4-tolylthiocarbonyl)oxazolidin-2-one
;
_space_group_IT_number 14
_symmetry_cell_setting monoclinic
_symmetry_space_group_name_Hall '-P 2ybc'
_symmetry_space_group_name_H-M 'P 1 21/c 1'
_atom_sites_solution_hydrogens geom
_atom_sites_solution_primary direct
_atom_sites_solution_secondary difmap
_cell_angle_alpha 90.00
_cell_angle_beta 106.205(3)
_cell_angle_gamma 90.00
_cell_formula_units_Z 8
_cell_length_a 22.696(3)
_cell_length_b 6.2094(8)
_cell_length_c 24.555(3)
_cell_measurement_reflns_used 4377
_cell_measurement_temperature 160(2)
_cell_measurement_theta_max 24.6
_cell_measurement_theta_min 1.7
_cell_volume 3323.0(7)
_computing_cell_refinement 'local programs'
_computing_data_collection 'SMART (Siemens, 1995)'
_computing_data_reduction 'SAINT (Siemens, 1995)'
_computing_molecular_graphics SHELXTL
_computing_publication_material 'SHELXTL and local programs'
_computing_structure_refinement SHELXTL
_computing_structure_solution 'SHELXTL (Sheldrick, 1994)'
_diffrn_ambient_temperature 160(2)
_diffrn_detector_area_resol_mean 8.192
_diffrn_measured_fraction_theta_full 0.997
_diffrn_measured_fraction_theta_max 0.972
_diffrn_measurement_device_type 'Siemens SMART 1K CCD'
_diffrn_measurement_method '\w rotation with narrow frames'
_diffrn_radiation_monochromator graphite
_diffrn_radiation_source 'sealed tube'
_diffrn_radiation_type MoK\a
_diffrn_radiation_wavelength 0.71073
_diffrn_reflns_av_R_equivalents 0.0700
_diffrn_reflns_av_sigmaI/netI 0.0834
_diffrn_reflns_limit_h_max 21
_diffrn_reflns_limit_h_min -27
_diffrn_reflns_limit_k_max 7
_diffrn_reflns_limit_k_min -7
_diffrn_reflns_limit_l_max 30
_diffrn_reflns_limit_l_min -29
_diffrn_reflns_number 16452
_diffrn_reflns_theta_full 25.00
_diffrn_reflns_theta_max 26.3
_diffrn_reflns_theta_min 1.7
_diffrn_standards_number 0
_exptl_absorpt_coefficient_mu 0.209
_exptl_absorpt_correction_T_max 0.936
_exptl_absorpt_correction_T_min 0.844
_exptl_absorpt_correction_type multi-scan
_exptl_absorpt_process_details '(XPREP in SHELXTL; Sheldrick, 1994)'
_exptl_crystal_colour colourless
_exptl_crystal_density_diffrn 1.309
_exptl_crystal_density_method 'not measured'
_exptl_crystal_description plate
_exptl_crystal_F_000 1376
_exptl_crystal_size_max 0.56
_exptl_crystal_size_mid 0.14
_exptl_crystal_size_min 0.07
_refine_diff_density_max 0.324
_refine_diff_density_min -0.259
_refine_ls_extinction_coef 0.0014(2)
_refine_ls_extinction_expression Fc^*^=kFc[1+0.001xFc^2^\l^3^/sin(2\q)]^-1/4^
_refine_ls_extinction_method SHELXTL
_refine_ls_goodness_of_fit_ref 1.118
_refine_ls_hydrogen_treatment mixed
_refine_ls_matrix_type full
_refine_ls_number_parameters 424
_refine_ls_number_reflns 6588
_refine_ls_number_restraints 0
_refine_ls_restrained_S_all 1.118
_refine_ls_R_factor_all 0.1402
_refine_ls_R_factor_gt 0.0726
_refine_ls_shift/su_max 0.006
_refine_ls_shift/su_mean 0.000
_refine_ls_structure_factor_coef Fsqd
_refine_ls_weighting_details 'w = 1/[\s^2^(Fo^2^)+(0.0292P)^2^+4.1967P] where P = (Fo^2^+2Fc^2^)/3'
_refine_ls_weighting_scheme calc
_refine_ls_wR_factor_gt 0.1209
_refine_ls_wR_factor_ref 0.1453
_reflns_number_gt 3940
_reflns_number_total 6588
_reflns_threshold_expression I>2\s(I)
_cod_data_source_file bt6153.cif
_cod_data_source_block I
_cod_original_sg_symbol_H-M 'P 21/c'
_cod_database_code 2201265
_cod_database_fobs_code 2201265

loop_
_symmetry_equiv_pos_as_xyz
'x, y, z'
'-x, y+1/2, -z+1/2'
'-x, -y, -z'
'x, -y-1/2, z-1/2'

loop_
_atom_site_label
_atom_site_fract_x
_atom_site_fract_y
_atom_site_fract_z
_atom_site_U_iso_or_equiv
_atom_site_adp_type
_atom_site_calc_flag
_atom_site_refinement_flags
_atom_site_occupancy
_atom_site_disorder_assembly
_atom_site_disorder_group
_atom_site_type_symbol
O1 0.06024(12) 1.1506(4) 0.04677(10) 0.0480(7) Uani d . 1 . . O
C1 0.03424(18) 1.0806(6) 0.08004(15) 0.0383(9) Uani d . 1 . . C
O2 0.04911(12) 1.1574(4) 0.13487(10) 0.0423(7) Uani d . 1 . . O
C2 0.01549(18) 1.0380(6) 0.16668(15) 0.0417(10) Uani d . 1 . . C
H2A -0.0049 1.1409 0.1870 0.050 Uiso calc R 1 . . H
C3 -0.03426(19) 0.9134(7) 0.12144(15) 0.0437(10) Uani d . 1 . . C
H3 -0.0740 0.9937 0.1130 0.052 Uiso calc R 1 . . H
N1 -0.00896(15) 0.9309(5) 0.07346(13) 0.0382(8) Uani d . 1 . . N
H1 -0.0258(18) 0.893(7) 0.0420(15) 0.046 Uiso d . 1 . . H
C4 -0.0443(2) 0.6825(7) 0.13687(17) 0.0571(12) Uani d . 1 . . C
H4A -0.0580 0.6817 0.1717 0.069 Uiso calc R 1 . . H
H4B -0.0048 0.6040 0.1451 0.069 Uiso calc R 1 . . H
C5 -0.0914(2) 0.5657(7) 0.09007(17) 0.0509(12) Uani d . 1 . . C
C6 -0.1529(2) 0.5690(9) 0.08728(18) 0.0661(14) Uani d . 1 . . C
H6 -0.1663 0.6486 0.1146 0.079 Uiso calc R 1 . . H
C7 -0.1952(2) 0.4583(9) 0.0453(2) 0.0732(15) Uani d . 1 . . C
H7 -0.2375 0.4617 0.0440 0.088 Uiso calc R 1 . . H
C8 -0.1761(2) 0.3433(8) 0.0057(2) 0.0637(14) Uani d . 1 . . C
H8 -0.2051 0.2636 -0.0225 0.076 Uiso calc R 1 . . H
C9 -0.1156(2) 0.3428(7) 0.00648(19) 0.0613(13) Uani d . 1 . . C
H9 -0.1027 0.2668 -0.0218 0.074 Uiso calc R 1 . . H
C10 -0.0732(2) 0.4537(7) 0.04873(19) 0.0570(12) Uani d . 1 . . C
H10 -0.0311 0.4530 0.0494 0.068 Uiso calc R 1 . . H
C11 0.05887(18) 0.8926(6) 0.20995(16) 0.0436(10) Uani d . 1 . . C
O3 0.04889(14) 0.8368(5) 0.25343(11) 0.0571(8) Uani d . 1 . . O
S1 0.12376(5) 0.81572(19) 0.18834(4) 0.0475(3) Uani d . 1 . . S
C12 0.16347(18) 0.6361(7) 0.24307(16) 0.0426(10) Uani d . 1 . . C
C13 0.17624(18) 0.4320(7) 0.22782(17) 0.0466(11) Uani d . 1 . . C
H13 0.1574 0.3804 0.1906 0.056 Uiso calc R 1 . . H
C14 0.21643(18) 0.3021(7) 0.26665(16) 0.0459(10) Uani d . 1 . . C
H14 0.2251 0.1617 0.2555 0.055 Uiso calc R 1 . . H
C15 0.24450(18) 0.3712(7) 0.32146(16) 0.0433(10) Uani d . 1 . . C
C16 0.2285(2) 0.5747(7) 0.33639(17) 0.0576(13) Uani d . 1 . . C
H16 0.2454 0.6236 0.3742 0.069 Uiso calc R 1 . . H
C17 0.1888(2) 0.7083(7) 0.29780(17) 0.0588(13) Uani d . 1 . . C
H17 0.1792 0.8476 0.3088 0.071 Uiso calc R 1 . . H
C18 0.2917(2) 0.2348(7) 0.36194(19) 0.0618(13) Uani d . 1 . . C
H18A 0.2851 0.2411 0.3997 0.093 Uiso calc R 1 . . H
H18B 0.3328 0.2889 0.3640 0.093 Uiso calc R 1 . . H
H18C 0.2880 0.0854 0.3486 0.093 Uiso calc R 1 . . H
O4 0.44831(11) 0.3418(4) 0.44597(9) 0.0318(6) Uani d . 1 . . O
C19 0.47389(16) 0.4528(5) 0.41827(13) 0.0275(8) Uani d . 1 . . C
O5 0.46145(11) 0.4188(4) 0.36105(9) 0.0341(6) Uani d . 1 . . O
C20 0.49661(17) 0.5672(5) 0.33757(13) 0.0303(8) Uani d . 1 . . C
H20 0.5252 0.4836 0.3211 0.036 Uiso calc R 1 . . H
C21 0.53527(17) 0.7036(5) 0.38864(13) 0.0293(8) Uani d . 1 . . C
H21 0.5796 0.6657 0.3958 0.035 Uiso calc R 1 . . H
N2 0.51271(14) 0.6140(5) 0.43364(11) 0.0303(7) Uani d . 1 . . N
H2 0.5279(16) 0.638(6) 0.4656(14) 0.036 Uiso d . 1 . . H
C22 0.52799(17) 0.9464(5) 0.38215(14) 0.0346(9) Uani d . 1 . . C
H22A 0.5293 0.9865 0.3435 0.042 Uiso calc R 1 . . H
H22B 0.4870 0.9867 0.3857 0.042 Uiso calc R 1 . . H
C23 0.57609(16) 1.0762(5) 0.42464(14) 0.0301(8) Uani d . 1 . . C
C24 0.57951(17) 1.0749(6) 0.48245(14) 0.0347(9) Uani d . 1 . . C
H24 0.5523 0.9858 0.4956 0.042 Uiso calc R 1 . . H
C25 0.62166(17) 1.2007(6) 0.52060(15) 0.0374(9) Uani d . 1 . . C
H25 0.6237 1.1957 0.5598 0.045 Uiso calc R 1 . . H
C26 0.66077(17) 1.3337(6) 0.50213(15) 0.0384(9) Uani d . 1 . . C
H26 0.6890 1.4236 0.5282 0.046 Uiso calc R 1 . . H
C27 0.65852(17) 1.3347(6) 0.44532(16) 0.0381(9) Uani d . 1 . . C
H27 0.6858 1.4245 0.4324 0.046 Uiso calc R 1 . . H
C28 0.61700(16) 1.2066(6) 0.40701(14) 0.0328(9) Uani d . 1 . . C
H28 0.6164 1.2077 0.3682 0.039 Uiso calc R 1 . . H
C29 0.45279(16) 0.6945(5) 0.29055(13) 0.0304(8) Uani d . 1 . . C
O6 0.46932(12) 0.7674(4) 0.25180(10) 0.0397(7) Uani d . 1 . . O
S2 0.37844(5) 0.72526(15) 0.29963(4) 0.0367(3) Uani d . 1 . . S
C30 0.34413(16) 0.8991(6) 0.24202(14) 0.0311(8) Uani d . 1 . . C
C31 0.36731(18) 1.1034(6) 0.23738(15) 0.0374(9) Uani d . 1 . . C
H31 0.4032 1.1530 0.2646 0.045 Uiso calc R 1 . . H
C32 0.33720(18) 1.2334(6) 0.19249(15) 0.0399(9) Uani d . 1 . . C
H32 0.3536 1.3717 0.1889 0.048 Uiso calc R 1 . . H
C33 0.28404(18) 1.1689(6) 0.15260(15) 0.0376(9) Uani d . 1 . . C
C34 0.26172(17) 0.9643(6) 0.15820(15) 0.0383(9) Uani d . 1 . . C
H34 0.2255 0.9156 0.1312 0.046 Uiso calc R 1 . . H
C35 0.29145(17) 0.8297(6) 0.20251(14) 0.0349(9) Uani d . 1 . . C
H35 0.2756 0.6901 0.2057 0.042 Uiso calc R 1 . . H
C36 0.2514(2) 1.3130(7) 0.10403(16) 0.0533(12) Uani d . 1 . . C
H36A 0.2163 1.2358 0.0794 0.080 Uiso calc R 1 . . H
H36B 0.2798 1.3539 0.0822 0.080 Uiso calc R 1 . . H
H36C 0.2369 1.4427 0.1190 0.080 Uiso calc R 1 . . H

loop_
_atom_site_aniso_label
_atom_site_aniso_U_11
_atom_site_aniso_U_22
_atom_site_aniso_U_33
_atom_site_aniso_U_12
_atom_site_aniso_U_13
_atom_site_aniso_U_23
O1 0.0569(18) 0.0559(18) 0.0332(15) -0.0149(15) 0.0160(13) 0.0004(14)
C1 0.041(2) 0.043(2) 0.029(2) 0.000(2) 0.0054(18) 0.0016(18)
O2 0.0541(17) 0.0428(16) 0.0292(14) -0.0077(14) 0.0105(12) -0.0022(12)
C2 0.048(2) 0.049(2) 0.031(2) 0.000(2) 0.0143(18) -0.0030(19)
C3 0.047(2) 0.052(3) 0.032(2) -0.004(2) 0.0102(18) 0.0029(19)
N1 0.041(2) 0.045(2) 0.0284(17) -0.0081(17) 0.0092(15) 0.0019(16)
C4 0.063(3) 0.064(3) 0.037(2) -0.015(3) 0.003(2) 0.015(2)
C5 0.054(3) 0.055(3) 0.036(2) -0.017(2) -0.001(2) 0.016(2)
C6 0.053(3) 0.101(4) 0.044(3) -0.032(3) 0.014(2) -0.010(3)
C7 0.055(3) 0.104(4) 0.062(3) -0.027(3) 0.018(3) -0.010(3)
C8 0.064(3) 0.061(3) 0.053(3) -0.016(3) -0.005(3) 0.005(3)
C9 0.070(3) 0.049(3) 0.058(3) 0.005(3) 0.005(3) -0.002(2)
C10 0.053(3) 0.045(3) 0.064(3) 0.001(2) 0.003(2) 0.006(2)
C11 0.051(3) 0.042(2) 0.034(2) -0.009(2) 0.0060(19) -0.0058(19)
O3 0.073(2) 0.075(2) 0.0274(14) -0.0062(18) 0.0204(14) 0.0069(15)
S1 0.0451(6) 0.0609(7) 0.0373(6) 0.0007(6) 0.0128(5) 0.0044(5)
C12 0.041(2) 0.050(3) 0.036(2) -0.002(2) 0.0093(18) -0.006(2)
C13 0.047(3) 0.050(3) 0.039(2) -0.012(2) 0.006(2) -0.010(2)
C14 0.050(3) 0.042(2) 0.046(2) -0.006(2) 0.013(2) -0.008(2)
C15 0.040(2) 0.044(2) 0.043(2) -0.002(2) 0.0068(19) -0.001(2)
C16 0.075(3) 0.051(3) 0.036(2) 0.003(3) -0.003(2) -0.011(2)
C17 0.075(3) 0.045(3) 0.048(3) 0.009(2) 0.003(2) -0.010(2)
C18 0.058(3) 0.056(3) 0.062(3) 0.005(2) 0.002(2) -0.005(2)
O4 0.0442(15) 0.0293(13) 0.0219(12) -0.0042(12) 0.0091(11) 0.0034(11)
C19 0.038(2) 0.0223(19) 0.0203(18) 0.0092(17) 0.0041(16) 0.0029(15)
O5 0.0603(17) 0.0225(13) 0.0189(12) -0.0065(12) 0.0098(11) 0.0026(10)
C20 0.047(2) 0.0254(19) 0.0206(17) 0.0051(17) 0.0130(16) 0.0011(15)
C21 0.040(2) 0.0280(19) 0.0224(17) 0.0040(17) 0.0120(16) 0.0054(15)
N2 0.047(2) 0.0264(17) 0.0174(14) -0.0051(15) 0.0095(14) -0.0030(13)
C22 0.048(2) 0.028(2) 0.0280(19) 0.0018(18) 0.0102(17) 0.0011(16)
C23 0.038(2) 0.0228(19) 0.0298(19) 0.0044(17) 0.0091(16) 0.0024(16)
C24 0.047(2) 0.029(2) 0.032(2) 0.0013(19) 0.0157(17) 0.0034(17)
C25 0.046(2) 0.037(2) 0.0262(19) 0.009(2) 0.0063(17) 0.0004(18)
C26 0.038(2) 0.038(2) 0.033(2) 0.0019(19) -0.0003(17) -0.0016(18)
C27 0.036(2) 0.033(2) 0.048(2) -0.0006(19) 0.0162(18) 0.0072(19)
C28 0.043(2) 0.032(2) 0.0265(18) 0.0060(18) 0.0151(17) 0.0035(17)
C29 0.047(2) 0.0244(19) 0.0220(18) 0.0019(17) 0.0132(16) -0.0036(15)
O6 0.0560(17) 0.0410(16) 0.0271(13) 0.0073(13) 0.0201(12) 0.0094(12)
S2 0.0457(6) 0.0365(6) 0.0295(5) -0.0011(5) 0.0131(4) 0.0070(4)
C30 0.039(2) 0.031(2) 0.0256(18) 0.0000(17) 0.0119(16) -0.0006(16)
C31 0.044(2) 0.031(2) 0.033(2) -0.0030(19) 0.0049(18) -0.0032(17)
C32 0.050(2) 0.031(2) 0.042(2) 0.0005(19) 0.0176(19) 0.0034(18)
C33 0.046(2) 0.035(2) 0.032(2) 0.0079(19) 0.0124(18) 0.0013(18)
C34 0.037(2) 0.046(2) 0.032(2) -0.001(2) 0.0100(17) -0.0066(19)
C35 0.044(2) 0.030(2) 0.034(2) -0.0041(19) 0.0168(18) -0.0020(17)
C36 0.072(3) 0.048(3) 0.036(2) 0.014(2) 0.009(2) 0.007(2)

loop_
_atom_type_symbol
_atom_type_description
_atom_type_scat_dispersion_real
_atom_type_scat_dispersion_imag
_atom_type_scat_source
C C 0.0033 0.0016 'International Tables Vol C Tables 4.2.6.8 and 6.1.1.4'
H H 0.0000 0.0000 'International Tables Vol C Tables 4.2.6.8 and 6.1.1.4'
N N 0.0061 0.0033 'International Tables Vol C Tables 4.2.6.8 and 6.1.1.4'
O O 0.0106 0.0060 'International Tables Vol C Tables 4.2.6.8 and 6.1.1.4'
S S 0.1246 0.1234 'International Tables Vol C Tables 4.2.6.8 and 6.1.1.4'

loop_
_geom_angle_atom_site_label_1
_geom_angle_atom_site_label_2
_geom_angle_atom_site_label_3
_geom_angle
_geom_angle_publ_flag
O1 C1 O2 120.0(4) yes
O1 C1 N1 130.5(4) yes
O2 C1 N1 109.4(3) yes
C1 O2 C2 109.2(3) yes
O2 C2 H2A 109.3 ?
O2 C2 C3 105.0(3) yes
O2 C2 C11 110.2(3) ?
H2A C2 C3 109.3 ?
H2A C2 C11 109.3 ?
C3 C2 C11 113.8(3) ?
C2 C3 H3 109.5 ?
C2 C3 N1 99.8(3) yes
C2 C3 C4 115.0(3) ?
H3 C3 N1 109.5 ?
H3 C3 C4 109.5 ?
N1 C3 C4 113.2(3) ?
C1 N1 C3 113.6(3) yes
C1 N1 H1 118(3) ?
C3 N1 H1 125(3) ?
C3 C4 H4A 109.1 ?
C3 C4 H4B 109.1 ?
C3 C4 C5 112.7(3) ?
H4A C4 H4B 107.8 ?
H4A C4 C5 109.1 ?
H4B C4 C5 109.1 ?
C4 C5 C6 121.4(4) ?
C4 C5 C10 120.2(4) ?
C6 C5 C10 118.4(4) ?
C5 C6 H6 119.5 ?
C5 C6 C7 121.0(5) ?
H6 C6 C7 119.5 ?
C6 C7 H7 120.1 ?
C6 C7 C8 119.8(5) ?
H7 C7 C8 120.1 ?
C7 C8 H8 119.8 ?
C7 C8 C9 120.4(5) ?
H8 C8 C9 119.8 ?
C8 C9 H9 120.2 ?
C8 C9 C10 119.7(5) ?
H9 C9 C10 120.2 ?
C5 C10 C9 120.7(4) ?
C5 C10 H10 119.7 ?
C9 C10 H10 119.7 ?
C2 C11 O3 122.9(4) ?
C2 C11 S1 112.4(3) ?
O3 C11 S1 124.7(3) ?
C11 S1 C12 103.35(19) ?
S1 C12 C13 118.1(3) ?
S1 C12 C17 121.0(3) ?
C13 C12 C17 120.1(4) ?
C12 C13 H13 120.0 ?
C12 C13 C14 120.0(4) ?
H13 C13 C14 120.0 ?
C13 C14 H14 119.2 ?
C13 C14 C15 121.7(4) ?
H14 C14 C15 119.2 ?
C14 C15 C16 117.0(4) ?
C14 C15 C18 121.1(4) ?
C16 C15 C18 121.8(4) ?
C15 C16 H16 119.0 ?
C15 C16 C17 122.1(4) ?
H16 C16 C17 119.0 ?
C12 C17 C16 119.1(4) ?
C12 C17 H17 120.5 ?
C16 C17 H17 120.5 ?
C15 C18 H18A 109.5 ?
C15 C18 H18B 109.5 ?
C15 C18 H18C 109.5 ?
H18A C18 H18B 109.5 ?
H18A C18 H18C 109.5 ?
H18B C18 H18C 109.5 ?
O4 C19 O5 119.3(3) yes
O4 C19 N2 130.7(3) yes
O5 C19 N2 109.9(3) yes
C19 O5 C20 109.5(3) yes
O5 C20 H20 108.9 ?
O5 C20 C21 106.0(2) yes
O5 C20 C29 108.6(3) ?
H20 C20 C21 108.9 ?
H20 C20 C29 108.9 ?
C21 C20 C29 115.4(3) ?
C20 C21 H21 109.1 ?
C20 C21 N2 99.5(3) yes
C20 C21 C22 115.6(3) ?
H21 C21 N2 109.1 ?
H21 C21 C22 109.1 ?
N2 C21 C22 114.1(3) ?
C19 N2 C21 115.0(3) yes
C19 N2 H2 120(3) ?
C21 N2 H2 123(3) ?
C21 C22 H22A 108.6 ?
C21 C22 H22B 108.6 ?
C21 C22 C23 114.8(3) ?
H22A C22 H22B 107.6 ?
H22A C22 C23 108.6 ?
H22B C22 C23 108.6 ?
C22 C23 C24 121.4(3) ?
C22 C23 C28 120.8(3) ?
C24 C23 C28 117.8(3) ?
C23 C24 H24 119.4 ?
C23 C24 C25 121.1(4) ?
H24 C24 C25 119.4 ?
C24 C25 H25 119.9 ?
C24 C25 C26 120.3(3) ?
H25 C25 C26 119.9 ?
C25 C26 H26 120.3 ?
C25 C26 C27 119.3(3) ?
H26 C26 C27 120.3 ?
C26 C27 H27 119.7 ?
C26 C27 C28 120.7(3) ?
H27 C27 C28 119.7 ?
C23 C28 C27 120.8(3) ?
C23 C28 H28 119.6 ?
C27 C28 H28 119.6 ?
C20 C29 O6 120.9(3) ?
C20 C29 S2 113.9(2) ?
O6 C29 S2 125.2(3) ?
C29 S2 C30 100.73(16) ?
S2 C30 C31 121.9(3) ?
S2 C30 C35 118.1(3) ?
C31 C30 C35 120.0(3) ?
C30 C31 H31 120.5 ?
C30 C31 C32 118.9(3) ?
H31 C31 C32 120.5 ?
C31 C32 H32 118.8 ?
C31 C32 C33 122.3(4) ?
H32 C32 C33 118.8 ?
C32 C33 C34 117.7(3) ?
C32 C33 C36 121.8(4) ?
C34 C33 C36 120.5(4) ?
C33 C34 H34 119.4 ?
C33 C34 C35 121.2(4) ?
H34 C34 C35 119.4 ?
C30 C35 C34 119.9(3) ?
C30 C35 H35 120.1 ?
C34 C35 H35 120.1 ?
C33 C36 H36A 109.5 ?
C33 C36 H36B 109.5 ?
C33 C36 H36C 109.5 ?
H36A C36 H36B 109.5 ?
H36A C36 H36C 109.5 ?
H36B C36 H36C 109.5 ?

loop_
_geom_bond_atom_site_label_1
_geom_bond_atom_site_label_2
_geom_bond_site_symmetry_2
_geom_bond_distance
_geom_bond_publ_flag
O1 C1 . 1.214(4) yes
C1 O2 . 1.379(4) yes
C1 N1 . 1.327(5) yes
O2 C2 . 1.441(4) yes
C2 H2A . 1.000 ?
C2 C3 . 1.551(5) yes
C2 C11 . 1.526(5) ?
C3 H3 . 1.000 ?
C3 N1 . 1.452(5) yes
C3 C4 . 1.516(6) ?
N1 H1 . 0.79(4) ?
C4 H4A . 0.990 ?
C4 H4B . 0.990 ?
C4 C5 . 1.518(5) ?
C5 C6 . 1.378(6) ?
C5 C10 . 1.386(6) ?
C6 H6 . 0.950 ?
C6 C7 . 1.380(6) ?
C7 H7 . 0.950 ?
C7 C8 . 1.372(7) ?
C8 H8 . 0.950 ?
C8 C9 . 1.368(6) ?
C9 H9 . 0.950 ?
C9 C10 . 1.386(6) ?
C10 H10 . 0.950 ?
C11 O3 . 1.203(4) ?
C11 S1 . 1.765(4) ?
S1 C12 . 1.785(4) ?
C12 C13 . 1.375(5) ?
C12 C17 . 1.381(5) ?
C13 H13 . 0.950 ?
C13 C14 . 1.381(5) ?
C14 H14 . 0.950 ?
C14 C15 . 1.387(5) ?
C15 C16 . 1.391(6) ?
C15 C18 . 1.503(5) ?
C16 H16 . 0.950 ?
C16 C17 . 1.386(6) ?
C17 H17 . 0.950 ?
C18 H18A . 0.980 ?
C18 H18B . 0.980 ?
C18 H18C . 0.980 ?
O4 C19 . 1.223(4) yes
C19 O5 . 1.370(4) yes
C19 N2 . 1.317(4) yes
O5 C20 . 1.441(4) yes
C20 H20 . 1.000 ?
C20 C21 . 1.564(4) yes
C20 C29 . 1.519(4) ?
C21 H21 . 1.000 ?
C21 N2 . 1.452(4) yes
C21 C22 . 1.520(5) ?
N2 H2 . 0.78(3) ?
C22 H22A . 0.990 ?
C22 H22B . 0.990 ?
C22 C23 . 1.515(5) ?
C23 C24 . 1.400(5) ?
C23 C28 . 1.389(5) ?
C24 H24 . 0.950 ?
C24 C25 . 1.379(5) ?
C25 H25 . 0.950 ?
C25 C26 . 1.378(5) ?
C26 H26 . 0.950 ?
C26 C27 . 1.382(5) ?
C27 H27 . 0.950 ?
C27 C28 . 1.383(5) ?
C28 H28 . 0.950 ?
C29 O6 . 1.204(4) ?
C29 S2 . 1.773(4) ?
S2 C30 . 1.777(3) ?
C30 C31 . 1.390(5) ?
C30 C35 . 1.382(5) ?
C31 H31 . 0.950 ?
C31 C32 . 1.383(5) ?
C32 H32 . 0.950 ?
C32 C33 . 1.384(5) ?
C33 C34 . 1.388(5) ?
C33 C36 . 1.510(5) ?
C34 H34 . 0.950 ?
C34 C35 . 1.388(5) ?
C35 H35 . 0.950 ?
C36 H36A . 0.980 ?
C36 H36B . 0.980 ?
C36 H36C . 0.980 ?

loop_
_geom_hbond_atom_site_label_D
_geom_hbond_atom_site_label_H
_geom_hbond_atom_site_label_A
_geom_hbond_site_symmetry_A
_geom_hbond_distance_DH
_geom_hbond_distance_HA
_geom_hbond_distance_DA
_geom_hbond_angle_DHA
_geom_hbond_publ_flag
N1 H1 O1 3_575 0.79(4) 2.12(4) 2.900(4) 168(4) yes
N2 H2 O4 3_666 0.78(3) 2.09(3) 2.853(3) 167(4) yes

loop_
_geom_torsion_atom_site_label_1
_geom_torsion_atom_site_label_2
_geom_torsion_atom_site_label_3
_geom_torsion_atom_site_label_4
_geom_torsion
_geom_torsion_publ_flag
O1 C1 O2 C2 -175.7(3) ?
N1 C1 O2 C2 3.8(4) yes
C1 O2 C2 C11 109.5(3) ?
C1 O2 C2 C3 -13.4(4) yes
O2 C2 C3 N1 16.7(4) yes
C11 C2 C3 N1 -103.9(4) ?
O2 C2 C3 C4 138.2(4) ?
C11 C2 C3 C4 17.6(5) ?
O1 C1 N1 C3 -172.0(4) ?
O2 C1 N1 C3 8.5(4) yes
C4 C3 N1 C1 -138.5(4) ?
C2 C3 N1 C1 -15.8(4) yes
N1 C3 C4 C5 -63.7(5) ?
C2 C3 C4 C5 -177.5(4) ?
C3 C4 C5 C6 -89.5(5) ?
C3 C4 C5 C10 90.1(5) ?
C10 C5 C6 C7 1.9(7) ?
C4 C5 C6 C7 -178.5(4) ?
C5 C6 C7 C8 -0.1(8) ?
C6 C7 C8 C9 -1.9(8) ?
C7 C8 C9 C10 2.0(7) ?
C6 C5 C10 C9 -1.7(7) ?
C4 C5 C10 C9 178.7(4) ?
C8 C9 C10 C5 -0.2(7) ?
O2 C2 C11 O3 152.9(4) ?
C3 C2 C11 O3 -89.5(5) ?
O2 C2 C11 S1 -27.7(4) ?
C3 C2 C11 S1 89.9(3) ?
O3 C11 S1 C12 3.0(4) ?
C2 C11 S1 C12 -176.4(3) ?
C11 S1 C12 C13 124.0(3) ?
C11 S1 C12 C17 -65.7(4) ?
C17 C12 C13 C14 -2.6(6) ?
S1 C12 C13 C14 167.8(3) ?
C12 C13 C14 C15 0.4(6) ?
C13 C14 C15 C16 2.4(6) ?
C13 C14 C15 C18 -175.4(4) ?
C14 C15 C16 C17 -3.2(7) ?
C18 C15 C16 C17 174.6(4) ?
C13 C12 C17 C16 1.8(7) ?
S1 C12 C17 C16 -168.3(4) ?
C15 C16 C17 C12 1.2(7) ?
O4 C19 O5 C20 -180.0(3) ?
N2 C19 O5 C20 1.7(4) yes
C19 O5 C20 C29 -123.8(3) ?
C19 O5 C20 C21 0.8(3) yes
O5 C20 C21 N2 -2.7(3) yes
C29 C20 C21 N2 117.5(3) ?
O5 C20 C21 C22 -125.3(3) ?
C29 C20 C21 C22 -5.1(4) ?
O4 C19 N2 C21 178.1(4) ?
O5 C19 N2 C21 -3.9(4) yes
C22 C21 N2 C19 127.8(3) ?
C20 C21 N2 C19 4.0(4) yes
N2 C21 C22 C23 79.4(4) ?
C20 C21 C22 C23 -166.1(3) ?
C21 C22 C23 C28 115.3(4) ?
C21 C22 C23 C24 -66.9(5) ?
C28 C23 C24 C25 0.7(5) ?
C22 C23 C24 C25 -177.1(3) ?
C23 C24 C25 C26 1.1(5) ?
C24 C25 C26 C27 -1.9(5) ?
C25 C26 C27 C28 0.9(6) ?
C26 C27 C28 C23 0.9(5) ?
C24 C23 C28 C27 -1.7(5) ?
C22 C23 C28 C27 176.2(3) ?
O5 C20 C29 O6 -152.7(3) ?
C21 C20 C29 O6 88.6(4) ?
O5 C20 C29 S2 28.2(3) ?
C21 C20 C29 S2 -90.5(3) ?
O6 C29 S2 C30 -4.4(4) ?
C20 C29 S2 C30 174.7(2) ?
C29 S2 C30 C35 121.9(3) ?
C29 S2 C30 C31 -60.9(3) ?
C35 C30 C31 C32 -0.7(5) ?
S2 C30 C31 C32 -177.8(3) ?
C30 C31 C32 C33 1.3(6) ?
C31 C32 C33 C34 -1.2(6) ?
C31 C32 C33 C36 179.6(4) ?
C32 C33 C34 C35 0.5(5) ?
C36 C33 C34 C35 179.7(3) ?
C31 C30 C35 C34 0.0(5) ?
S2 C30 C35 C34 177.2(3) ?
C33 C34 C35 C30 0.1(5) ?
